data_1100223
loop_
_publ_author_name
'Bach, Thorsten'
'Schlummer, Bj\"orn'
'Harms, Klaus'

_publ_section_title
;
 Intramolecular Iron(II)-catalyzed Nitrogen Transfer Reactions of
 Unsaturated Alkoxycarbonyl Azides: A Facile and Stereoselective
 Route to 4,5-Disubstituted Oxazolidinones
;
_journal_coden_ASTM CEUJED
_journal_issue 12
_journal_name_full 'Chemistry - A European Journal'
_journal_page_first 2581
_journal_page_last 2594
_journal_paper_doi 10.1002/1521-3765(20010618)7:12<2581::aid-chem25810>3.0.co;2-o
_journal_volume 7
_journal_year 2001
_chemical_formula_moiety 'C9 H12 Cl1 N1 O2'
_chemical_formula_sum 'C9 H12 Cl N O2'
_chemical_melting_point 381.15
_chemical_name_systematic
;
(1RS,2RS,3RS)-2-Chloro-9-oxa-11-azabicyclo(6.3.0)undec-5-en-10-one
;
_space_group_IT_number 14
_symmetry_cell_setting monoclinic
_symmetry_space_group_name_Hall '-P 2yn'
_symmetry_space_group_name_H-M 'P 1 21/n 1'
_cell_angle_alpha 90
_cell_angle_beta 113.363(7)
_cell_angle_gamma 90
_cell_formula_units_Z 4
_cell_length_a 11.9678(13)
_cell_length_b 6.2949(3)
_cell_length_c 13.7472(16)
_cell_volume 950.748
_diffrn_ambient_temperature 213
_exptl_crystal_colour colorless.
_exptl_crystal_density_diffrn 1.409
_exptl_crystal_description flat
_refine_ls_R_factor_gt 6.17
_refine_ls_wR_factor_gt 6.17
_cod_original_sg_symbol_H-M 'P 21/n'
_cod_original_formula_sum 'C9 H12 Cl1 N1 O2'
_cod_database_code 1100223

loop_
_symmetry_equiv_pos_site_id
_symmetry_equiv_pos_as_xyz
1 x,y,z
2 1/2+x,1/2-y,1/2+z
3 -x,-y,-z
4 -1/2-x,-1/2+y,-1/2-z

loop_
_atom_site_label
_atom_site_type_symbol
_atom_site_fract_x
_atom_site_fract_y
_atom_site_fract_z
Cl1 Cl 0.23013(9) 0.12682(16) 0.47855(8)
O1 O 0.2486(2) 0.6143(4) 0.7186(2)
N1 N 0.1715(3) 0.5292(6) 0.5490(3)
H1 H 0.118(4) 0.493(7) 0.500(3)
C1 C 0.6158(4) 0.5001(8) 0.6930(3)
H2 H 0.67700 0.54800 0.67160
O2 O 0.0460(2) 0.5703(4) 0.6389(2)
C2 C 0.5668(4) 0.6390(7) 0.7358(3)
H3 H 0.59690 0.77870 0.74580
C3 C 0.4649(4) 0.5858(6) 0.7697(3)
H4 H 0.46730 0.43430 0.78680
H5 H 0.47400 0.66740 0.83310
C4 C 0.3469(3) 0.6388(6) 0.6817(3)
H6 H 0.34980 0.78980 0.66280
C5 C 0.3014(3) 0.5064(6) 0.5773(3)
H7 H 0.32430 0.57900 0.52400
C6 C 0.3425(3) 0.2729(6) 0.5875(3)
H8 H 0.34440 0.21530 0.65520
C7 C 0.4640(3) 0.2242(7) 0.5797(3)
H9 H 0.46450 0.07310 0.56280
H10 H 0.46680 0.30440 0.51960
C8 C 0.5805(3) 0.2717(7) 0.6761(3)
H11 H 0.57090 0.21870 0.73930
H12 H 0.64740 0.19220 0.66910
C9 C 0.1453(4) 0.5695(6) 0.6339(3)

loop_
_atom_type_symbol
_atom_type_radius_bond
C 0.68
H 0.23
Cl 0.99
N 0.68
O 0.68
